data_4325928
loop_
_publ_author_name
'Minghuey Shieh'
'Chia-Yeh Miu'
'Kuo-Chih Huang'
'Chung-Feng Lee'
'Bao-Gun Chen'

_publ_section_title
;
 Stepwise Construction of Manganese-Chromium Carbonyl Chalcogenide
 Complexes: Synthesis, Electrochemical Properties, and Computational
 Studies
;
_journal_name_full 'Inorganic Chemistry'
_journal_page_first 7735
_journal_page_last 7748
_journal_paper_doi 10.1021/ic200885h
_journal_volume 50
_journal_year 2011
_chemical_formula_moiety 'C85 H98 Cl2 Cr2 Mn6 N6 O24 Se4'
_chemical_formula_sum 'C85 H98 Cl2 Cr2 Mn6 N6 O24 Se4'
_chemical_formula_weight 2408.07
_chemical_name_systematic
;
 ?
;
_space_group_IT_number 60
_symmetry_cell_setting orthorhombic
_symmetry_space_group_name_Hall '-P 2n 2c'
_symmetry_space_group_name_H-M 'P c a n'
_atom_sites_solution_hydrogens geom
_atom_sites_solution_primary direct
_atom_sites_solution_secondary difmap
_audit_creation_method SHELXL-97
_cell_angle_alpha 90.00
_cell_angle_beta 90.00
_cell_angle_gamma 90.00
_cell_formula_units_Z 4
_cell_length_a 13.28570(10)
_cell_length_b 20.3204(2)
_cell_length_c 35.3790(4)
_cell_measurement_reflns_used 37583
_cell_measurement_temperature 200(2)
_cell_measurement_theta_max 25.682
_cell_measurement_theta_min 2.037
_cell_volume 9551.29(16)
_computing_cell_refinement 'HKL Scalepack (Otwinowski & Minor 1997)'
_computing_data_collection 'Collect (Nonius BV, 1997-2000)'
_computing_data_reduction 'HKL Denzo and Scalepack'
_computing_molecular_graphics 'Ortep-3 for Windows (Farrugia, 1997)'
_computing_publication_material 'WinGX publication routines (Farrugia, 1999)'
_computing_structure_refinement 'SHELXL-97 (Sheldrick, 1997)'
_computing_structure_solution 'SHELXS-86 (Sheldrick, 1986)'
_diffrn_ambient_temperature 200(2)
_diffrn_detector_area_resol_mean 9
_diffrn_measured_fraction_theta_full 0.972
_diffrn_measured_fraction_theta_max 0.972
_diffrn_measurement_device_type KappaCCD
_diffrn_measurement_method 'CCD rotation images, thick slices'
_diffrn_radiation_monochromator graphite
_diffrn_radiation_source 'fine-focus sealed tube'
_diffrn_radiation_type MoK\a
_diffrn_radiation_wavelength 0.71073
_diffrn_reflns_av_R_equivalents 0.0513
_diffrn_reflns_av_sigmaI/netI 0.0427
_diffrn_reflns_limit_h_max 16
_diffrn_reflns_limit_h_min -14
_diffrn_reflns_limit_k_max 24
_diffrn_reflns_limit_k_min -22
_diffrn_reflns_limit_l_max 39
_diffrn_reflns_limit_l_min -43
_diffrn_reflns_number 33794
_diffrn_reflns_theta_full 25.68
_diffrn_reflns_theta_max 25.68
_diffrn_reflns_theta_min 2.16
_exptl_absorpt_coefficient_mu 2.639
_exptl_absorpt_correction_T_max 0.4606
_exptl_absorpt_correction_T_min 0.3372
_exptl_absorpt_correction_type multi-scan
_exptl_absorpt_process_details
;
 ?
;
_exptl_crystal_colour black
_exptl_crystal_density_diffrn 1.675
_exptl_crystal_description prism
_exptl_crystal_F_000 4840
_exptl_crystal_size_max 0.43
_exptl_crystal_size_mid 0.4
_exptl_crystal_size_min 0.2
_refine_diff_density_max 1.287
_refine_diff_density_min -1.184
_refine_diff_density_rms 0.272
_refine_ls_extinction_method none
_refine_ls_goodness_of_fit_ref 1.100
_refine_ls_hydrogen_treatment fixed
_refine_ls_matrix_type full
_refine_ls_number_parameters 589
_refine_ls_number_reflns 8819
_refine_ls_number_restraints 0
_refine_ls_restrained_S_all 1.100
_refine_ls_R_factor_all 0.0595
_refine_ls_R_factor_gt 0.0402
_refine_ls_shift/su_max 0.021
_refine_ls_shift/su_mean 0.001
_refine_ls_structure_factor_coef Fsqd
_refine_ls_weighting_details 'calc w=1/[\s^2^(Fo^2^)+(0.0544P)^2^+8.9418P] where P=(Fo^2^+2Fc^2^)/3'
_refine_ls_weighting_scheme calc
_refine_ls_wR_factor_gt 0.1013
_refine_ls_wR_factor_ref 0.1127
_reflns_number_gt 6940
_reflns_number_total 8819
_reflns_threshold_expression >2sigma(I)
_cod_data_source_file ic200885h_si_002_4.cif
_cod_data_source_block 2b
_cod_database_code 4325928

loop_
_symmetry_equiv_pos_as_xyz
'x, y, z'
'-x+1/2, -y+1/2, z+1/2'
'x, -y, -z+1/2'
'-x+1/2, y+1/2, -z'
'-x, -y, -z'
'x-1/2, y-1/2, -z-1/2'
'-x, y, z-1/2'
'x-1/2, -y-1/2, z'

loop_
_atom_site_label
_atom_site_type_symbol
_atom_site_fract_x
_atom_site_fract_y
_atom_site_fract_z
_atom_site_U_iso_or_equiv
_atom_site_adp_type
_atom_site_occupancy
_atom_site_symmetry_multiplicity
_atom_site_calc_flag
_atom_site_refinement_flags
Se1 Se 0.19807(4) 0.0000 0.2500 0.03008(15) Uani 1 2 d S
Se2 Se -0.04153(4) 0.0000 0.2500 0.02978(15) Uani 1 2 d S
Se3 Se -0.06400(3) 0.49075(2) 0.037696(11) 0.02974(12) Uani 1 1 d .
Mn1 Mn 0.0788(6) -0.0115(2) 0.3046(2) 0.0251(7) Uani 0.75 1 d P
Cr1 Cr 0.0715(19) -0.0107(8) 0.3029(7) 0.034(3) Uani 0.25 1 d P
Mn2 Mn 0.0795(4) 0.09367(15) 0.25682(13) 0.0247(8) Uani 0.75 1 d P
Cr2 Cr 0.0775(12) 0.0954(6) 0.2575(4) 0.034(3) Uani 0.25 1 d P
Mn3 Mn 0.1146(7) 0.5246(3) 0.0297(3) 0.0245(15) Uani 0.50 1 d P
Cr3 Cr 0.1160(8) 0.5203(4) 0.0291(3) 0.036(2) Uani 0.50 1 d P
Mn4 Mn -0.03749(5) 0.59268(3) -0.001189(16) 0.02869(15) Uani 1 1 d .
Cl1 Cl 0.61038(16) 0.03794(10) 0.21615(6) 0.1088(7) Uani 1 1 d .
O1 O 0.0744(3) -0.14655(15) 0.33429(9) 0.0648(11) Uani 1 1 d .
O2 O 0.2237(2) 0.01356(16) 0.36464(9) 0.0502(8) Uani 1 1 d .
O3 O -0.0767(2) 0.01485(15) 0.36207(10) 0.0496(8) Uani 1 1 d .
O4 O 0.0714(2) 0.14508(14) 0.33479(8) 0.0365(7) Uani 1 1 d .
O5 O -0.0595(2) 0.20462(15) 0.24420(9) 0.0445(8) Uani 1 1 d .
O6 O 0.2385(2) 0.19089(14) 0.24163(9) 0.0433(7) Uani 1 1 d .
O7 O 0.3337(2) 0.52158(15) 0.01890(10) 0.0506(8) Uani 1 1 d .
O8 O 0.1544(3) 0.51151(13) 0.11073(8) 0.0440(8) Uani 1 1 d .
O9 O 0.1529(2) 0.66334(15) 0.04338(9) 0.0465(8) Uani 1 1 d .
O10 O -0.1048(2) 0.68621(14) 0.05763(9) 0.0486(8) Uani 1 1 d .
O11 O -0.2322(2) 0.62868(15) -0.03565(9) 0.0470(8) Uani 1 1 d .
O12 O 0.0466(2) 0.70232(13) -0.04641(8) 0.0373(7) Uani 1 1 d .
N1 N -0.0829(2) 0.35308(16) 0.33455(9) 0.0319(8) Uiso 1 1 d .
N2 N 0.2580(2) 0.31085(16) 0.13412(9) 0.0335(8) Uiso 1 1 d .
N3 N -0.0571(2) 0.14626(16) -0.04973(10) 0.0323(8) Uiso 1 1 d .
C1 C 0.0758(3) -0.0967(2) 0.31748(13) 0.0416(11) Uani 1 1 d .
C2 C 0.1683(3) 0.00364(19) 0.33972(12) 0.0322(9) Uani 1 1 d .
C3 C -0.0187(3) 0.00493(18) 0.33849(12) 0.0309(9) Uani 1 1 d .
C4 C 0.0759(3) 0.1156(2) 0.30619(12) 0.0330(9) Uani 1 1 d .
C5 C -0.0079(3) 0.15842(19) 0.24849(10) 0.0278(8) Uani 1 1 d .
C6 C 0.1768(3) 0.15181(19) 0.24768(10) 0.0285(9) Uani 1 1 d .
C7 C 0.2469(3) 0.52105(18) 0.02151(12) 0.0309(9) Uani 1 1 d .
C8 C 0.1384(3) 0.51401(18) 0.07872(12) 0.0310(9) Uani 1 1 d .
C9 C 0.1229(3) 0.6115(2) 0.03464(11) 0.0387(10) Uani 1 1 d .
C10 C -0.0775(3) 0.64796(19) 0.03507(11) 0.0306(9) Uani 1 1 d .
C11 C -0.1576(3) 0.6054(2) -0.02371(12) 0.0376(10) Uani 1 1 d .
C12 C 0.0152(3) 0.65928(18) -0.02865(10) 0.0263(8) Uani 1 1 d .
C13 C -0.0564(3) 0.4070(2) 0.36137(16) 0.0529(13) Uani 1 1 d .
H13A H 0.0089 0.4240 0.3552 0.079 Uiso 1 1 calc R
H13B H -0.0559 0.3902 0.3867 0.079 Uiso 1 1 calc R
H13C H -0.1054 0.4416 0.3594 0.079 Uiso 1 1 calc R
C14 C -0.1851(3) 0.3265(2) 0.34443(15) 0.0515(13) Uani 1 1 d .
H14A H -0.1840 0.3092 0.3697 0.077 Uiso 1 1 calc R
H14B H -0.2027 0.2920 0.3271 0.077 Uiso 1 1 calc R
H14C H -0.2340 0.3612 0.3428 0.077 Uiso 1 1 calc R
C15 C -0.0857(4) 0.3797(3) 0.29520(14) 0.0622(15) Uani 1 1 d .
H15A H -0.0205 0.3966 0.2886 0.093 Uiso 1 1 calc R
H15B H -0.1346 0.4144 0.2937 0.093 Uiso 1 1 calc R
H15C H -0.1037 0.3451 0.2780 0.093 Uiso 1 1 calc R
C16 C -0.0085(3) 0.29649(19) 0.33757(14) 0.0404(10) Uani 1 1 d .
H16A H -0.0127 0.2779 0.3628 0.048 Uiso 1 1 calc R
H16B H -0.0279 0.2624 0.3198 0.048 Uiso 1 1 calc R
C17 C 0.0985(3) 0.31566(18) 0.32995(12) 0.0323(9) Uani 1 1 d .
C18 C 0.1374(3) 0.3122(2) 0.29387(13) 0.0472(12) Uani 1 1 d .
H18 H 0.0978 0.2961 0.2743 0.057 Uiso 1 1 calc R
C19 C 0.2349(3) 0.3327(3) 0.28665(14) 0.0549(13) Uani 1 1 d .
H19 H 0.2606 0.3301 0.2623 0.066 Uiso 1 1 calc R
C20 C 0.2938(3) 0.3569(2) 0.31552(15) 0.0488(12) Uani 1 1 d .
H20 H 0.3586 0.3719 0.3106 0.059 Uiso 1 1 calc R
C21 C 0.2564(3) 0.3586(2) 0.35127(14) 0.0458(11) Uani 1 1 d .
H21 H 0.2965 0.3743 0.3708 0.055 Uiso 1 1 calc R
C22 C 0.1604(3) 0.3377(2) 0.35893(12) 0.0381(10) Uani 1 1 d .
H22 H 0.1366 0.3383 0.3837 0.046 Uiso 1 1 calc R
C23 C 0.2743(3) 0.3830(2) 0.12846(14) 0.0455(11) Uani 1 1 d .
H23A H 0.2643 0.3938 0.1023 0.068 Uiso 1 1 calc R
H23B H 0.3417 0.3943 0.1357 0.068 Uiso 1 1 calc R
H23C H 0.2274 0.4072 0.1437 0.068 Uiso 1 1 calc R
C24 C 0.2730(4) 0.2940(3) 0.17448(12) 0.0605(15) Uani 1 1 d .
H24A H 0.2629 0.2476 0.1780 0.091 Uiso 1 1 calc R
H24B H 0.2256 0.3180 0.1896 0.091 Uiso 1 1 calc R
H24C H 0.3402 0.3055 0.1819 0.091 Uiso 1 1 calc R
C25 C 0.3346(3) 0.2738(2) 0.11082(13) 0.0479(12) Uani 1 1 d .
H25A H 0.3248 0.2274 0.1141 0.072 Uiso 1 1 calc R
H25B H 0.4011 0.2856 0.1189 0.072 Uiso 1 1 calc R
H25C H 0.3264 0.2850 0.0846 0.072 Uiso 1 1 calc R
C26 C 0.1536(3) 0.29023(19) 0.12088(11) 0.0333(9) Uani 1 1 d .
H26A H 0.1491 0.2975 0.0938 0.040 Uiso 1 1 calc R
H26B H 0.1459 0.2434 0.1253 0.040 Uiso 1 1 calc R
C27 C 0.0671(3) 0.32575(18) 0.13982(11) 0.0294(9) Uani 1 1 d .
C28 C 0.0199(3) 0.37762(18) 0.12110(11) 0.0321(9) Uani 1 1 d .
H28 H 0.0448 0.3921 0.0980 0.039 Uiso 1 1 calc R
C29 C -0.0642(3) 0.4078(2) 0.13675(13) 0.0383(10) Uani 1 1 d .
H29 H -0.0953 0.4423 0.1240 0.046 Uiso 1 1 calc R
C30 C -0.1012(3) 0.3870(2) 0.17074(12) 0.0386(10) Uani 1 1 d .
H30 H -0.1574 0.4075 0.1812 0.046 Uiso 1 1 calc R
C31 C -0.0550(3) 0.3353(2) 0.18974(12) 0.0377(10) Uani 1 1 d .
H31 H -0.0796 0.3215 0.2130 0.045 Uiso 1 1 calc R
C32 C 0.0282(3) 0.3041(2) 0.17383(12) 0.0355(9) Uani 1 1 d .
H32 H 0.0576 0.2685 0.1862 0.043 Uiso 1 1 calc R
C33 C -0.0880(4) 0.0774(2) -0.04285(14) 0.0547(13) Uani 1 1 d .
H33A H -0.0379 0.0557 -0.0278 0.082 Uiso 1 1 calc R
H33B H -0.0949 0.0549 -0.0666 0.082 Uiso 1 1 calc R
H33C H -0.1513 0.0768 -0.0297 0.082 Uiso 1 1 calc R
C34 C 0.0405(3) 0.1464(2) -0.07076(13) 0.0444(11) Uani 1 1 d .
H34A H 0.0910 0.1246 -0.0559 0.067 Uiso 1 1 calc R
H34B H 0.0609 0.1909 -0.0755 0.067 Uiso 1 1 calc R
H34C H 0.0323 0.1236 -0.0943 0.067 Uiso 1 1 calc R
C35 C -0.1344(4) 0.1801(3) -0.07347(13) 0.0542(13) Uani 1 1 d .
H35A H -0.1977 0.1805 -0.0603 0.081 Uiso 1 1 calc R
H35B H -0.1419 0.1570 -0.0970 0.081 Uiso 1 1 calc R
H35C H -0.1134 0.2245 -0.0783 0.081 Uiso 1 1 calc R
C36 C -0.0490(3) 0.1848(2) -0.01266(11) 0.0339(9) Uani 1 1 d .
H36A H -0.0318 0.2301 -0.0185 0.041 Uiso 1 1 calc R
H36B H -0.1145 0.1851 -0.0005 0.041 Uiso 1 1 calc R
C37 C 0.0271(3) 0.15831(18) 0.01482(11) 0.0311(9) Uani 1 1 d .
C38 C 0.1263(3) 0.1803(2) 0.01390(12) 0.0391(10) Uani 1 1 d .
H38 H 0.1465 0.2100 -0.0046 0.047 Uiso 1 1 calc R
C39 C 0.1947(3) 0.1579(2) 0.04034(14) 0.0501(12) Uani 1 1 d .
H39 H 0.2612 0.1721 0.0393 0.060 Uiso 1 1 calc R
C40 C 0.1654(4) 0.1152(2) 0.06811(13) 0.0529(13) Uani 1 1 d .
H40 H 0.2119 0.1004 0.0858 0.064 Uiso 1 1 calc R
C41 C 0.0670(4) 0.0940(2) 0.06989(13) 0.0481(12) Uani 1 1 d .
H41 H 0.0469 0.0653 0.0889 0.058 Uiso 1 1 calc R
C42 C -0.0017(3) 0.1156(2) 0.04334(12) 0.0379(10) Uani 1 1 d .
H42 H -0.0681 0.1012 0.0446 0.046 Uiso 1 1 calc R
C43 C 0.6867(6) 0.0000 0.2500 0.079(3) Uani 1 2 d S

loop_
_atom_site_aniso_label
_atom_site_aniso_U_11
_atom_site_aniso_U_22
_atom_site_aniso_U_33
_atom_site_aniso_U_23
_atom_site_aniso_U_13
_atom_site_aniso_U_12
Se1 0.0203(3) 0.0295(3) 0.0404(3) -0.0007(2) 0.000 0.000
Se2 0.0196(3) 0.0329(3) 0.0368(3) 0.0004(2) 0.000 0.000
Se3 0.0275(2) 0.0368(2) 0.0249(2) 0.00852(16) 0.00574(16) 0.00588(16)
Mn1 0.0238(14) 0.0246(13) 0.0270(14) -0.0014(8) -0.0013(10) 0.0007(8)
Cr1 0.022(4) 0.055(6) 0.024(4) 0.001(3) -0.001(3) 0.000(3)
Mn2 0.0225(12) 0.0135(10) 0.0382(15) 0.0034(8) 0.0013(9) 0.0000(7)
Cr2 0.022(4) 0.055(6) 0.024(4) 0.001(3) -0.001(3) 0.000(3)
Mn3 0.024(3) 0.0211(18) 0.029(3) 0.0046(17) 0.0013(19) 0.0058(17)
Cr3 0.021(3) 0.067(4) 0.021(3) 0.009(3) -0.001(2) -0.002(3)
Mn4 0.0324(3) 0.0260(3) 0.0277(3) 0.0025(2) 0.0046(3) 0.0020(2)
Cl1 0.1098(15) 0.1220(16) 0.0947(14) 0.0508(12) -0.0192(12) -0.0134(12)
O1 0.131(3) 0.0272(18) 0.0367(19) 0.0037(14) -0.004(2) -0.0032(19)
O2 0.0446(19) 0.060(2) 0.047(2) 0.0060(15) -0.0160(16) -0.0139(15)
O3 0.048(2) 0.052(2) 0.049(2) 0.0001(15) 0.0222(17) 0.0032(15)
O4 0.0407(17) 0.0364(17) 0.0325(17) 0.0006(13) -0.0015(13) 0.0013(12)
O5 0.0362(16) 0.0418(19) 0.056(2) 0.0176(15) 0.0041(14) 0.0111(14)
O6 0.0349(16) 0.0396(18) 0.055(2) 0.0050(14) 0.0117(14) -0.0124(14)
O7 0.0270(17) 0.053(2) 0.072(2) -0.0101(17) 0.0033(16) -0.0028(14)
O8 0.066(2) 0.0341(17) 0.0324(18) 0.0010(13) -0.0090(16) 0.0017(14)
O9 0.059(2) 0.0386(19) 0.0415(19) -0.0008(14) -0.0067(16) 0.0055(15)
O10 0.063(2) 0.0375(18) 0.0449(19) -0.0109(14) 0.0192(16) 0.0037(15)
O11 0.0331(17) 0.057(2) 0.051(2) 0.0109(15) -0.0077(15) 0.0087(14)
O12 0.0481(17) 0.0299(16) 0.0339(16) 0.0059(13) 0.0075(13) -0.0047(13)
C1 0.050(3) 0.033(3) 0.041(3) -0.009(2) 0.000(2) 0.000(2)
C2 0.032(2) 0.032(2) 0.033(2) 0.0061(17) -0.0002(19) -0.0032(17)
C3 0.032(2) 0.028(2) 0.033(2) 0.0052(16) -0.0016(19) -0.0026(16)
C4 0.023(2) 0.041(2) 0.036(2) 0.0081(19) -0.0019(18) -0.0018(17)
C5 0.0210(18) 0.035(2) 0.027(2) 0.0038(16) 0.0007(16) -0.0050(17)
C6 0.028(2) 0.029(2) 0.028(2) 0.0002(16) 0.0031(16) 0.0050(17)
C7 0.034(2) 0.022(2) 0.037(2) -0.0027(17) 0.0001(18) -0.0013(16)
C8 0.031(2) 0.021(2) 0.041(3) 0.0025(17) -0.0043(19) 0.0003(15)
C9 0.050(3) 0.037(3) 0.029(2) 0.0062(19) 0.012(2) 0.015(2)
C10 0.033(2) 0.028(2) 0.031(2) 0.0074(17) 0.0018(18) 0.0012(16)
C11 0.034(2) 0.047(3) 0.032(2) 0.0107(19) 0.0056(19) -0.0055(19)
C12 0.026(2) 0.027(2) 0.025(2) -0.0019(16) -0.0020(16) 0.0022(16)
C13 0.035(2) 0.044(3) 0.080(4) -0.027(3) 0.003(2) 0.003(2)
C14 0.024(2) 0.056(3) 0.075(4) -0.008(3) 0.011(2) -0.006(2)
C15 0.043(3) 0.092(4) 0.052(3) 0.019(3) -0.007(2) 0.007(3)
C16 0.029(2) 0.031(2) 0.061(3) -0.005(2) 0.004(2) 0.0002(17)
C17 0.026(2) 0.026(2) 0.045(3) -0.0062(18) 0.0006(18) 0.0038(16)
C18 0.029(2) 0.064(3) 0.048(3) -0.026(2) -0.001(2) 0.002(2)
C19 0.034(3) 0.082(4) 0.049(3) -0.020(3) 0.013(2) 0.005(2)
C20 0.025(2) 0.049(3) 0.072(4) -0.009(2) 0.005(2) -0.0011(19)
C21 0.031(2) 0.054(3) 0.052(3) -0.013(2) -0.012(2) 0.006(2)
C22 0.032(2) 0.045(3) 0.036(2) -0.0012(19) -0.0021(19) 0.0069(19)
C23 0.042(3) 0.032(2) 0.063(3) -0.004(2) -0.004(2) 0.0000(19)
C24 0.062(3) 0.093(4) 0.027(2) 0.012(2) -0.004(2) 0.030(3)
C25 0.051(3) 0.046(3) 0.047(3) -0.003(2) 0.012(2) 0.016(2)
C26 0.043(2) 0.027(2) 0.030(2) -0.0024(16) 0.0046(18) -0.0036(17)
C27 0.031(2) 0.028(2) 0.029(2) -0.0011(16) 0.0030(17) -0.0060(16)
C28 0.039(2) 0.029(2) 0.029(2) 0.0037(16) 0.0005(18) -0.0075(17)
C29 0.038(2) 0.034(2) 0.043(3) 0.0009(19) -0.005(2) -0.0019(18)
C30 0.039(2) 0.035(2) 0.042(3) -0.0054(19) 0.002(2) 0.0026(18)
C31 0.044(2) 0.039(3) 0.030(2) 0.0015(18) 0.0119(19) -0.0048(19)
C32 0.040(2) 0.030(2) 0.036(2) 0.0048(18) 0.0026(19) -0.0028(18)
C33 0.070(3) 0.044(3) 0.050(3) -0.004(2) -0.001(3) -0.019(2)
C34 0.039(2) 0.054(3) 0.040(3) -0.004(2) 0.008(2) 0.005(2)
C35 0.052(3) 0.070(3) 0.041(3) -0.005(2) -0.012(2) 0.020(2)
C36 0.034(2) 0.036(2) 0.032(2) -0.0060(18) 0.0018(18) 0.0029(17)
C37 0.035(2) 0.028(2) 0.030(2) -0.0037(17) 0.0000(18) 0.0036(17)
C38 0.038(2) 0.042(3) 0.037(2) -0.0040(19) 0.000(2) -0.0041(19)
C39 0.035(3) 0.062(3) 0.054(3) -0.012(2) -0.005(2) 0.004(2)
C40 0.058(3) 0.060(3) 0.041(3) -0.007(2) -0.018(2) 0.015(3)
C41 0.071(3) 0.041(3) 0.033(3) 0.004(2) -0.002(2) 0.007(2)
C42 0.040(2) 0.039(2) 0.035(2) 0.0001(19) 0.005(2) 0.0002(19)
C43 0.039(4) 0.082(6) 0.117(8) 0.035(5) 0.000 0.000

loop_
_atom_type_symbol
_atom_type_description
_atom_type_scat_dispersion_real
_atom_type_scat_dispersion_imag
_atom_type_scat_source
C C 0.0033 0.0016 'International Tables Vol C Tables 4.2.6.8 and 6.1.1.4'
H H 0.0000 0.0000 'International Tables Vol C Tables 4.2.6.8 and 6.1.1.4'
Mn Mn 0.3368 0.7283 'International Tables Vol C Tables 4.2.6.8 and 6.1.1.4'
Cr Cr 0.3209 0.6236 'International Tables Vol C Tables 4.2.6.8 and 6.1.1.4'
Se Se -0.0929 2.2259 'International Tables Vol C Tables 4.2.6.8 and 6.1.1.4'
O O 0.0106 0.0060 'International Tables Vol C Tables 4.2.6.8 and 6.1.1.4'
N N 0.0061 0.0033 'International Tables Vol C Tables 4.2.6.8 and 6.1.1.4'
Cl Cl 0.1484 0.1585 'International Tables Vol C Tables 4.2.6.8 and 6.1.1.4'

loop_
_geom_angle_atom_site_label_1
_geom_angle_atom_site_label_2
_geom_angle_atom_site_label_3
_geom_angle
_geom_angle_site_symmetry_1
_geom_angle_site_symmetry_3
Cr2 Se1 Cr2 101.4(7) 3 .
Cr2 Se1 Mn2 0.5(4) 3 3
Cr2 Se1 Mn2 101.3(2) . 3
Cr2 Se1 Mn2 101.3(2) 3 .
Cr2 Se1 Mn2 0.5(4) . .
Mn2 Se1 Mn2 101.24(19) 3 .
Cr2 Se1 Mn1 65.9(4) 3 3
Cr2 Se1 Mn1 67.0(4) . 3
Mn2 Se1 Mn1 66.19(16) 3 3
Mn2 Se1 Mn1 66.58(16) . 3
Cr2 Se1 Mn1 67.0(4) 3 .
Cr2 Se1 Mn1 65.9(4) . .
Mn2 Se1 Mn1 66.58(16) 3 .
Mn2 Se1 Mn1 66.19(16) . .
Mn1 Se1 Mn1 101.7(4) 3 .
Cr2 Se1 Cr1 64.3(6) 3 3
Cr2 Se1 Cr1 65.8(6) . 3
Mn2 Se1 Cr1 64.6(5) 3 3
Mn2 Se1 Cr1 65.4(5) . 3
Mn1 Se1 Cr1 2.6(8) 3 3
Mn1 Se1 Cr1 99.1(4) . 3
Cr2 Se1 Cr1 65.8(6) 3 .
Cr2 Se1 Cr1 64.3(6) . .
Mn2 Se1 Cr1 65.4(5) 3 .
Mn2 Se1 Cr1 64.6(5) . .
Mn1 Se1 Cr1 99.1(4) 3 .
Mn1 Se1 Cr1 2.6(8) . .
Cr1 Se1 Cr1 96.5(12) 3 .
Cr1 Se2 Cr1 102.9(11) 3 .
Cr1 Se2 Cr2 67.8(6) 3 .
Cr1 Se2 Cr2 66.1(5) . .
Cr1 Se2 Cr2 66.1(5) 3 3
Cr1 Se2 Cr2 67.8(6) . 3
Cr2 Se2 Cr2 102.1(7) . 3
Cr1 Se2 Mn2 66.8(4) 3 .
Cr1 Se2 Mn2 66.0(5) . .
Cr2 Se2 Mn2 1.1(5) . .
Cr2 Se2 Mn2 101.1(3) 3 .
Cr1 Se2 Mn2 66.0(5) 3 3
Cr1 Se2 Mn2 66.8(4) . 3
Cr2 Se2 Mn2 101.1(3) . 3
Cr2 Se2 Mn2 1.1(5) 3 3
Mn2 Se2 Mn2 100.1(2) . 3
Cr1 Se2 Mn1 0.9(7) 3 3
Cr1 Se2 Mn1 102.0(4) . 3
Cr2 Se2 Mn1 67.1(4) . 3
Cr2 Se2 Mn1 65.9(3) 3 3
Mn2 Se2 Mn1 66.12(16) . 3
Mn2 Se2 Mn1 65.73(15) 3 3
Cr1 Se2 Mn1 102.0(4) 3 .
Cr1 Se2 Mn1 0.9(7) . .
Cr2 Se2 Mn1 65.9(3) . .
Cr2 Se2 Mn1 67.1(4) 3 .
Mn2 Se2 Mn1 65.73(15) . .
Mn2 Se2 Mn1 66.12(16) 3 .
Mn1 Se2 Mn1 101.2(3) 3 .
Cr3 Se3 Cr3 100.0(3) 5_565 .
Cr3 Se3 Mn3 100.5(4) 5_565 .
Cr3 Se3 Mn3 2.1(3) . .
Cr3 Se3 Mn3 2.0(3) 5_565 5_565
Cr3 Se3 Mn3 99.9(4) . 5_565
Mn3 Se3 Mn3 100.5(3) . 5_565
Cr3 Se3 Mn4 65.8(2) 5_565 .
Cr3 Se3 Mn4 66.34(19) . .
Mn3 Se3 Mn4 64.89(17) . .
Mn3 Se3 Mn4 67.51(17) 5_565 .
Cr3 Se3 Mn4 66.3(2) 5_565 5_565
Cr3 Se3 Mn4 65.49(19) . 5_565
Mn3 Se3 Mn4 67.49(16) . 5_565
Mn3 Se3 Mn4 64.59(17) 5_565 5_565
Mn4 Se3 Mn4 101.47(2) . 5_565
C2 Mn1 C1 90.3(4) . .
C2 Mn1 C3 89.0(4) . .
C1 Mn1 C3 89.7(3) . .
C2 Mn1 Se2 164.0(3) . .
C1 Mn1 Se2 105.7(3) . .
C3 Mn1 Se2 92.1(3) . .
C2 Mn1 Se1 95.8(3) . .
C1 Mn1 Se1 107.5(3) . .
C3 Mn1 Se1 162.1(3) . .
Se2 Mn1 Se1 78.6(2) . .
C2 Mn1 C4 79.5(2) . .
C1 Mn1 C4 163.9(4) . .
C3 Mn1 C4 77.8(2) . .
Se2 Mn1 C4 85.1(2) . .
Se1 Mn1 C4 86.15(19) . .
C2 Mn1 Cr2 107.3(4) . .
C1 Mn1 Cr2 157.2(5) . .
C3 Mn1 Cr2 104.7(5) . .
Se2 Mn1 Cr2 57.0(3) . .
Se1 Mn1 Cr2 57.4(4) . .
C4 Mn1 Cr2 38.7(3) . .
C2 Mn1 Cr2 132.4(5) . 3
C1 Mn1 Cr2 66.9(3) . 3
C3 Mn1 Cr2 129.6(5) . 3
Se2 Mn1 Cr2 56.4(3) . 3
Se1 Mn1 Cr2 56.8(3) . 3
C4 Mn1 Cr2 129.0(4) . 3
Cr2 Mn1 Cr2 90.3(4) . 3
C2 Mn1 Mn2 107.5(3) . .
C1 Mn1 Mn2 156.4(4) . .
C3 Mn1 Mn2 105.7(3) . .
Se2 Mn1 Mn2 56.87(17) . .
Se1 Mn1 Mn2 56.43(17) . .
C4 Mn1 Mn2 39.60(15) . .
Cr2 Mn1 Mn2 1.0(4) . .
Cr2 Mn1 Mn2 89.5(4) 3 .
C2 Mn1 Mn2 132.0(3) . 3
C1 Mn1 Mn2 67.2(2) . 3
C3 Mn1 Mn2 130.2(3) . 3
Se2 Mn1 Mn2 56.68(17) . 3
Se1 Mn1 Mn2 56.24(16) . 3
C4 Mn1 Mn2 128.8(3) . 3
Cr2 Mn1 Mn2 90.1(4) . 3
Cr2 Mn1 Mn2 0.6(4) 3 3
Mn2 Mn1 Mn2 89.2(2) . 3
C3 Cr1 C1 89.6(10) . .
C3 Cr1 C2 86.7(10) . .
C1 Cr1 C2 86.0(11) . .
C3 Cr1 Se2 96.6(11) . .
C1 Cr1 Se2 109.0(10) . .
C2 Cr1 Se2 164.6(10) . .
C3 Cr1 Se1 164.7(10) . .
C1 Cr1 Se1 105.7(9) . .
C2 Cr1 Se1 92.6(10) . .
Se2 Cr1 Se1 80.3(7) . .
C3 Cr1 Cr2 107.6(9) . .
C1 Cr1 Cr2 159.4(12) . .
C2 Cr1 Cr2 105.9(9) . .
Se2 Cr1 Cr2 58.8(6) . .
Se1 Cr1 Cr2 57.9(6) . .
C3 Cr1 Mn2 108.6(9) . .
C1 Cr1 Mn2 158.4(11) . .
C2 Cr1 Mn2 106.0(8) . .
Se2 Cr1 Mn2 58.7(5) . .
Se1 Cr1 Mn2 56.9(5) . .
Cr2 Cr1 Mn2 1.1(4) . .
C3 Cr1 Cr2 133.4(11) . 3
C1 Cr1 Cr2 67.5(6) . 3
C2 Cr1 Cr2 128.7(11) . 3
Se2 Cr1 Cr2 58.0(6) . 3
Se1 Cr1 Cr2 57.1(5) . 3
Cr2 Cr1 Cr2 92.1(8) . 3
Mn2 Cr1 Cr2 91.2(8) . 3
C3 Cr1 Mn2 134.0(11) . 3
C1 Cr1 Mn2 67.8(6) . 3
C2 Cr1 Mn2 128.2(11) . 3
Se2 Cr1 Mn2 58.2(5) . 3
Se1 Cr1 Mn2 56.5(5) . 3
Cr2 Cr1 Mn2 91.8(8) . 3
Mn2 Cr1 Mn2 90.9(7) . 3
Cr2 Cr1 Mn2 0.6(4) 3 3
C5 Mn2 C6 87.3(2) . .
C5 Mn2 C4 87.7(3) . .
C6 Mn2 C4 91.8(3) . .
C5 Mn2 Se1 164.8(3) . .
C6 Mn2 Se1 91.8(2) . .
C4 Mn2 Se1 107.5(2) . .
C5 Mn2 Se2 97.3(2) . .
C6 Mn2 Se2 162.4(3) . .
C4 Mn2 Se2 105.3(2) . .
Se1 Mn2 Se2 79.36(9) . .
C5 Mn2 C1 78.8(2) . 3
C6 Mn2 C1 79.4(2) . 3
C4 Mn2 C1 164.1(2) . 3
Se1 Mn2 C1 86.15(17) . 3
Se2 Mn2 C1 84.81(16) . 3
C5 Mn2 Cr1 131.3(6) . .
C6 Mn2 Cr1 131.7(6) . .
C4 Mn2 Cr1 66.7(5) . .
Se1 Mn2 Cr1 58.5(5) . .
Se2 Mn2 Cr1 55.3(5) . .
C1 Mn2 Cr1 128.8(5) 3 .
C5 Mn2 Mn1 132.9(3) . .
C6 Mn2 Mn1 129.5(3) . .
C4 Mn2 Mn1 66.0(2) . .
Se1 Mn2 Mn1 57.38(14) . .
Se2 Mn2 Mn1 57.40(17) . .
C1 Mn2 Mn1 129.7(2) 3 .
Cr1 Mn2 Mn1 2.2(7) . .
C5 Mn2 Cr1 107.8(5) . 3
C6 Mn2 Cr1 107.5(6) . 3
C4 Mn2 Cr1 155.4(5) . 3
Se1 Mn2 Cr1 58.1(5) . 3
Se2 Mn2 Cr1 54.9(5) . 3
C1 Mn2 Cr1 39.9(5) 3 3
Cr1 Mn2 Cr1 88.9(7) . 3
Mn1 Mn2 Cr1 89.7(4) . 3
C5 Mn2 Mn1 108.5(3) . 3
C6 Mn2 Mn1 105.2(3) . 3
C4 Mn2 Mn1 156.7(3) . 3
Se1 Mn2 Mn1 57.18(15) . 3
Se2 Mn2 Mn1 57.21(18) . 3
C1 Mn2 Mn1 38.88(17) 3 3
Cr1 Mn2 Mn1 90.0(4) . 3
Mn1 Mn2 Mn1 90.8(2) . 3
Cr1 Mn2 Mn1 2.3(7) 3 3
C6 Cr2 C5 88.5(6) . .
C6 Cr2 C4 92.9(7) . .
C5 Cr2 C4 90.0(7) . .
C6 Cr2 Se1 90.2(7) . .
C5 Cr2 Se1 163.3(8) . .
C4 Cr2 Se1 106.7(6) . .
C6 Cr2 Se2 160.1(8) . .
C5 Cr2 Se2 97.9(7) . .
C4 Cr2 Se2 105.9(7) . .
Se1 Cr2 Se2 78.2(4) . .
C6 Cr2 Cr1 130.9(9) . .
C5 Cr2 Cr1 132.8(9) . .
C4 Cr2 Cr1 66.7(6) . .
Se1 Cr2 Cr1 57.8(5) . .
Se2 Cr2 Cr1 55.0(6) . .
C6 Cr2 Cr1 105.8(8) . 3
C5 Cr2 Cr1 107.4(8) . 3
C4 Cr2 Cr1 154.4(8) . 3
Se1 Cr2 Cr1 57.0(5) . 3
Se2 Cr2 Cr1 54.3(6) . 3
Cr1 Cr2 Cr1 87.8(9) . 3
C6 Cr2 Mn1 128.7(8) . .
C5 Cr2 Mn1 134.4(8) . .
C4 Cr2 Mn1 65.9(5) . .
Se1 Cr2 Mn1 56.7(3) . .
Se2 Cr2 Mn1 57.1(3) . .
Cr1 Cr2 Mn1 2.2(7) . .
Cr1 Cr2 Mn1 88.6(6) 3 .
C6 Cr2 Mn1 103.6(7) . 3
C5 Cr2 Mn1 108.0(7) . 3
C4 Cr2 Mn1 155.6(7) . 3
Se1 Cr2 Mn1 56.1(3) . 3
Se2 Cr2 Mn1 56.5(3) . 3
Cr1 Cr2 Mn1 88.9(6) . 3
Cr1 Cr2 Mn1 2.3(7) 3 3
Mn1 Cr2 Mn1 89.6(4) . 3
C8 Mn3 C9 90.7(4) . .
C8 Mn3 C7 88.7(5) . .
C9 Mn3 C7 89.7(5) . .
C8 Mn3 Se3 91.4(4) . .
C9 Mn3 Se3 108.8(4) . .
C7 Mn3 Se3 161.5(4) . .
C8 Mn3 Se3 164.9(4) . 5_565
C9 Mn3 Se3 103.6(4) . 5_565
C7 Mn3 Se3 96.1(4) . 5_565
Se3 Mn3 Se3 79.5(3) . 5_565
C8 Mn3 Mn4 126.5(4) . .
C9 Mn3 Mn4 64.8(3) . .
C7 Mn3 Mn4 134.2(5) . .
Se3 Mn3 Mn4 58.0(2) . .
Se3 Mn3 Mn4 58.2(2) 5_565 .
C8 Mn3 Mn4 108.4(4) . 5_565
C9 Mn3 Mn4 155.4(5) . 5_565
C7 Mn3 Mn4 105.7(3) . 5_565
Se3 Mn3 Mn4 56.87(19) . 5_565
Se3 Mn3 Mn4 56.51(18) 5_565 5_565
Mn4 Mn3 Mn4 91.0(3) . 5_565
C7 Cr3 C8 89.2(5) . .
C7 Cr3 C9 87.6(5) . .
C8 Cr3 C9 87.7(4) . .
C7 Cr3 Se3 97.5(4) . 5_565
C8 Cr3 Se3 168.6(5) . 5_565
C9 Cr3 Se3 101.8(4) . 5_565
C7 Cr3 Se3 166.4(4) . .
C8 Cr3 Se3 91.3(4) . .
C9 Cr3 Se3 106.0(4) . .
Se3 Cr3 Se3 80.0(3) 5_565 .
C7 Cr3 Mn4 109.4(4) . 5_565
C8 Cr3 Mn4 111.2(4) . 5_565
C9 Cr3 Mn4 154.1(5) . 5_565
Se3 Cr3 Mn4 57.8(2) 5_565 5_565
Se3 Cr3 Mn4 57.9(2) . 5_565
C7 Cr3 Mn4 132.3(5) . .
C8 Cr3 Mn4 123.3(5) . .
C9 Cr3 Mn4 62.8(3) . .
Se3 Cr3 Mn4 57.7(2) 5_565 .
Se3 Cr3 Mn4 57.3(2) . .
Mn4 Cr3 Mn4 91.5(3) 5_565 .
C10 Mn4 C11 87.92(19) . .
C10 Mn4 C12 91.74(17) . .
C11 Mn4 C12 89.86(17) . .
C10 Mn4 C9 78.10(16) . .
C11 Mn4 C9 162.44(17) . .
C12 Mn4 C9 80.11(15) . .
C10 Mn4 Se3 94.79(12) . .
C11 Mn4 Se3 103.69(13) . .
C12 Mn4 Se3 165.13(12) . .
C9 Mn4 Se3 88.18(10) . .
C10 Mn4 Se3 161.74(13) . 5_565
C11 Mn4 Se3 110.10(14) . 5_565
C12 Mn4 Se3 91.20(12) . 5_565
C9 Mn4 Se3 84.67(10) . 5_565
Se3 Mn4 Se3 78.53(2) . 5_565
C10 Mn4 Mn3 104.8(2) . .
C11 Mn4 Mn3 157.1(2) . .
C12 Mn4 Mn3 108.3(2) . .
C9 Mn4 Mn3 39.9(2) . .
Se3 Mn4 Mn3 57.1(2) . .
Se3 Mn4 Mn3 57.23(19) 5_565 .
C10 Mn4 Cr3 132.9(3) . 5_565
C11 Mn4 Cr3 67.7(2) . 5_565
C12 Mn4 Cr3 126.0(2) . 5_565
C9 Mn4 Cr3 129.8(2) . 5_565
Se3 Mn4 Cr3 56.4(2) . 5_565
Se3 Mn4 Cr3 56.6(2) 5_565 5_565
Mn3 Mn4 Cr3 90.1(2) . 5_565
C10 Mn4 Cr3 106.2(2) . .
C11 Mn4 Cr3 155.7(2) . .
C12 Mn4 Cr3 109.0(2) . .
C9 Mn4 Cr3 41.4(2) . .
Se3 Mn4 Cr3 56.3(2) . .
Se3 Mn4 Cr3 56.0(2) 5_565 .
Mn3 Mn4 Cr3 1.6(4) . .
Cr3 Mn4 Cr3 88.5(3) 5_565 .
C10 Mn4 Mn3 133.6(2) . 5_565
C11 Mn4 Mn3 68.7(2) . 5_565
C12 Mn4 Mn3 126.1(2) . 5_565
C9 Mn4 Mn3 128.8(2) . 5_565
Se3 Mn4 Mn3 55.98(19) . 5_565
Se3 Mn4 Mn3 55.64(19) 5_565 5_565
Mn3 Mn4 Mn3 89.0(3) . 5_565
Cr3 Mn4 Mn3 1.1(4) 5_565 5_565
Cr3 Mn4 Mn3 87.5(2) . 5_565
C13 N1 C15 109.4(4) . .
C13 N1 C14 109.2(3) . .
C15 N1 C14 109.0(3) . .
C13 N1 C16 110.9(3) . .
C15 N1 C16 110.8(3) . .
C14 N1 C16 107.4(3) . .
C24 N2 C23 109.6(4) . .
C24 N2 C25 108.7(3) . .
C23 N2 C25 108.5(3) . .
C24 N2 C26 110.8(3) . .
C23 N2 C26 111.1(3) . .
C25 N2 C26 108.0(3) . .
C33 N3 C35 109.7(4) . .
C33 N3 C34 108.9(3) . .
C35 N3 C34 108.4(3) . .
C33 N3 C36 111.3(3) . .
C35 N3 C36 107.1(3) . .
C34 N3 C36 111.4(3) . .
O1 C1 Mn1 164.3(4) . .
O1 C1 Cr1 165.7(8) . .
Mn1 C1 Cr1 3.5(11) . .
O1 C1 Mn2 121.8(3) . 3
Mn1 C1 Mn2 73.9(3) . 3
Cr1 C1 Mn2 72.3(7) . 3
O2 C2 Mn1 176.2(4) . .
O2 C2 Cr1 175.2(8) . .
Mn1 C2 Cr1 1.5(8) . .
O3 C3 Cr1 179.1(10) . .
O3 C3 Mn1 175.5(5) . .
Cr1 C3 Mn1 3.6(11) . .
O4 C4 Mn2 163.6(4) . .
O4 C4 Cr2 162.6(5) . .
Mn2 C4 Cr2 1.2(6) . .
O4 C4 Mn1 121.9(3) . .
Mn2 C4 Mn1 74.4(2) . .
Cr2 C4 Mn1 75.4(5) . .
O5 C5 Mn2 174.3(4) . .
O5 C5 Cr2 173.8(6) . .
Mn2 C5 Cr2 1.1(6) . .
O6 C6 Mn2 178.4(4) . .
O6 C6 Cr2 176.9(6) . .
Mn2 C6 Cr2 1.7(6) . .
O7 C7 Cr3 175.8(5) . .
O7 C7 Mn3 174.5(5) . .
Cr3 C7 Mn3 2.9(5) . .
O8 C8 Mn3 175.6(4) . .
O8 C8 Cr3 178.1(5) . .
Mn3 C8 Cr3 2.9(4) . .
O9 C9 Mn3 160.6(5) . .
O9 C9 Cr3 160.2(5) . .
Mn3 C9 Cr3 0.8(7) . .
O9 C9 Mn4 124.1(3) . .
Mn3 C9 Mn4 75.3(3) . .
Cr3 C9 Mn4 75.7(4) . .
O10 C10 Mn4 177.0(4) . .
O11 C11 Mn4 164.3(4) . .
O12 C12 Mn4 178.4(3) . .
N1 C13 H13A 109.5 . .
N1 C13 H13B 109.5 . .
H13A C13 H13B 109.5 . .
N1 C13 H13C 109.5 . .
H13A C13 H13C 109.5 . .
H13B C13 H13C 109.5 . .
N1 C14 H14A 109.5 . .
N1 C14 H14B 109.5 . .
H14A C14 H14B 109.5 . .
N1 C14 H14C 109.5 . .
H14A C14 H14C 109.5 . .
H14B C14 H14C 109.5 . .
N1 C15 H15A 109.5 . .
N1 C15 H15B 109.5 . .
H15A C15 H15B 109.5 . .
N1 C15 H15C 109.5 . .
H15A C15 H15C 109.5 . .
H15B C15 H15C 109.5 . .
C17 C16 N1 114.1(3) . .
C17 C16 H16A 108.7 . .
N1 C16 H16A 108.7 . .
C17 C16 H16B 108.7 . .
N1 C16 H16B 108.7 . .
H16A C16 H16B 107.6 . .
C18 C17 C22 118.6(4) . .
C18 C17 C16 120.6(4) . .
C22 C17 C16 120.8(4) . .
C17 C18 C19 120.4(4) . .
C17 C18 H18 119.8 . .
C19 C18 H18 119.8 . .
C20 C19 C18 120.1(4) . .
C20 C19 H19 119.9 . .
C18 C19 H19 119.9 . .
C21 C20 C19 119.4(4) . .
C21 C20 H20 120.3 . .
C19 C20 H20 120.3 . .
C20 C21 C22 121.1(4) . .
C20 C21 H21 119.5 . .
C22 C21 H21 119.5 . .
C21 C22 C17 120.3(4) . .
C21 C22 H22 119.9 . .
C17 C22 H22 119.9 . .
N2 C23 H23A 109.5 . .
N2 C23 H23B 109.5 . .
H23A C23 H23B 109.5 . .
N2 C23 H23C 109.5 . .
H23A C23 H23C 109.5 . .
H23B C23 H23C 109.5 . .
N2 C24 H24A 109.5 . .
N2 C24 H24B 109.5 . .
H24A C24 H24B 109.5 . .
N2 C24 H24C 109.5 . .
H24A C24 H24C 109.5 . .
H24B C24 H24C 109.5 . .
N2 C25 H25A 109.5 . .
N2 C25 H25B 109.5 . .
H25A C25 H25B 109.5 . .
N2 C25 H25C 109.5 . .
H25A C25 H25C 109.5 . .
H25B C25 H25C 109.5 . .
C27 C26 N2 115.1(3) . .
C27 C26 H26A 108.5 . .
N2 C26 H26A 108.5 . .
C27 C26 H26B 108.5 . .
N2 C26 H26B 108.5 . .
H26A C26 H26B 107.5 . .
C32 C27 C28 119.1(4) . .
C32 C27 C26 121.2(4) . .
C28 C27 C26 119.5(4) . .
C29 C28 C27 120.4(4) . .
C29 C28 H28 119.8 . .
C27 C28 H28 119.8 . .
C30 C29 C28 120.3(4) . .
C30 C29 H29 119.8 . .
C28 C29 H29 119.8 . .
C29 C30 C31 120.0(4) . .
C29 C30 H30 120.0 . .
C31 C30 H30 120.0 . .
C30 C31 C32 119.9(4) . .
C30 C31 H31 120.0 . .
C32 C31 H31 120.0 . .
C27 C32 C31 120.3(4) . .
C27 C32 H32 119.9 . .
C31 C32 H32 119.9 . .
N3 C33 H33A 109.5 . .
N3 C33 H33B 109.5 . .
H33A C33 H33B 109.5 . .
N3 C33 H33C 109.5 . .
H33A C33 H33C 109.5 . .
H33B C33 H33C 109.5 . .
N3 C34 H34A 109.5 . .
N3 C34 H34B 109.5 . .
H34A C34 H34B 109.5 . .
N3 C34 H34C 109.5 . .
H34A C34 H34C 109.5 . .
H34B C34 H34C 109.5 . .
N3 C35 H35A 109.5 . .
N3 C35 H35B 109.5 . .
H35A C35 H35B 109.5 . .
N3 C35 H35C 109.5 . .
H35A C35 H35C 109.5 . .
H35B C35 H35C 109.5 . .
C37 C36 N3 114.7(3) . .
C37 C36 H36A 108.6 . .
N3 C36 H36A 108.6 . .
C37 C36 H36B 108.6 . .
N3 C36 H36B 108.6 . .
H36A C36 H36B 107.6 . .
C42 C37 C38 118.7(4) . .
C42 C37 C36 120.7(4) . .
C38 C37 C36 120.5(4) . .
C39 C38 C37 120.1(4) . .
C39 C38 H38 119.9 . .
C37 C38 H38 119.9 . .
C40 C39 C38 120.5(4) . .
C40 C39 H39 119.8 . .
C38 C39 H39 119.8 . .
C39 C40 C41 120.1(4) . .
C39 C40 H40 120.0 . .
C41 C40 H40 120.0 . .
C40 C41 C42 119.8(4) . .
C40 C41 H41 120.1 . .
C42 C41 H41 120.1 . .
C41 C42 C37 120.8(4) . .
C41 C42 H42 119.6 . .
C37 C42 H42 119.6 . .
Cl1 C43 Cl1 109.1(4) . 3

loop_
_geom_bond_atom_site_label_1
_geom_bond_atom_site_label_2
_geom_bond_distance
_geom_bond_site_symmetry_2
Se1 Cr2 2.529(15) 3
Se1 Cr2 2.529(15) .
Se1 Mn2 2.482(4) 3
Se1 Mn2 2.482(4) .
Se1 Mn1 2.509(7) 3
Se1 Mn1 2.509(7) .
Se1 Cr1 2.53(2) 3
Se1 Cr1 2.53(2) .
Se2 Cr1 2.41(3) 3
Se2 Cr1 2.41(3) .
Se2 Cr2 2.517(14) .
Se2 Cr2 2.517(14) 3
Se2 Mn2 2.504(4) .
Se2 Mn2 2.504(4) 3
Se2 Mn1 2.519(8) 3
Se2 Mn1 2.519(8) .
Se3 Cr3 2.473(10) 5_565
Se3 Cr3 2.484(11) .
Se3 Mn3 2.486(10) .
Se3 Mn3 2.496(10) 5_565
Se3 Mn4 2.5113(7) .
Se3 Mn4 2.5221(7) 5_565
Mn1 C2 1.747(9) .
Mn1 C1 1.790(7) .
Mn1 C3 1.797(8) .
Mn1 C4 2.584(6) .
Mn1 Cr2 2.739(15) .
Mn1 Cr2 2.782(16) 3
Mn1 Mn2 2.726(7) .
Mn1 Mn2 2.740(7) 3
Cr1 C3 1.77(2) .
Cr1 C1 1.824(19) .
Cr1 C2 1.85(3) .
Cr1 Cr2 2.69(2) .
Cr1 Mn2 2.68(2) .
Cr1 Cr2 2.75(2) 3
Cr1 Mn2 2.71(2) 3
Mn2 C5 1.780(6) .
Mn2 C6 1.780(6) .
Mn2 C4 1.803(6) .
Mn2 C1 2.630(6) 3
Mn2 Cr1 2.71(2) 3
Mn2 Mn1 2.740(7) 3
Cr2 C6 1.781(15) .
Cr2 C5 1.740(15) .
Cr2 C4 1.770(15) .
Cr2 Cr1 2.75(2) 3
Cr2 Mn1 2.782(16) 3
Mn3 C8 1.777(10) .
Mn3 C9 1.779(8) .
Mn3 C7 1.783(11) .
Mn3 Se3 2.496(10) 5_565
Mn3 Mn4 2.681(8) .
Mn3 Mn4 2.782(8) 5_565
Cr3 C7 1.760(11) .
Cr3 C8 1.785(11) .
Cr3 C9 1.866(9) .
Cr3 Se3 2.473(10) 5_565
Cr3 Mn4 2.708(9) 5_565
Cr3 Mn4 2.733(9) .
Mn4 C10 1.786(4) .
Mn4 C11 1.803(4) .
Mn4 C12 1.807(4) .
Mn4 C9 2.509(5) .
Mn4 Se3 2.5221(7) 5_565
Mn4 Cr3 2.708(9) 5_565
Mn4 Mn3 2.782(8) 5_565
Cl1 C43 1.748(5) .
O1 C1 1.175(5) .
O2 C2 1.166(5) .
O3 C3 1.153(5) .
O4 C4 1.178(5) .
O5 C5 1.172(5) .
O6 C6 1.161(5) .
O7 C7 1.157(5) .
O8 C8 1.154(5) .
O9 C9 1.167(5) .
O10 C10 1.172(5) .
O11 C11 1.176(5) .
O12 C12 1.155(4) .
N1 C13 1.492(5) .
N1 C15 1.494(6) .
N1 C14 1.503(5) .
N1 C16 1.521(5) .
N2 C24 1.482(5) .
N2 C23 1.496(5) .
N2 C25 1.510(5) .
N2 C26 1.523(5) .
N3 C33 1.479(5) .
N3 C35 1.495(5) .
N3 C34 1.495(5) .
N3 C36 1.532(5) .
C1 Mn2 2.630(6) 3
C13 H13A 0.9600 .
C13 H13B 0.9600 .
C13 H13C 0.9600 .
C14 H14A 0.9600 .
C14 H14B 0.9600 .
C14 H14C 0.9600 .
C15 H15A 0.9600 .
C15 H15B 0.9600 .
C15 H15C 0.9600 .
C16 C17 1.498(5) .
C16 H16A 0.9700 .
C16 H16B 0.9700 .
C17 C18 1.379(6) .
C17 C22 1.388(6) .
C18 C19 1.384(6) .
C18 H18 0.9300 .
C19 C20 1.378(6) .
C19 H19 0.9300 .
C20 C21 1.359(6) .
C20 H20 0.9300 .
C21 C22 1.371(6) .
C21 H21 0.9300 .
C22 H22 0.9300 .
C23 H23A 0.9600 .
C23 H23B 0.9600 .
C23 H23C 0.9600 .
C24 H24A 0.9600 .
C24 H24B 0.9600 .
C24 H24C 0.9600 .
C25 H25A 0.9600 .
C25 H25B 0.9600 .
C25 H25C 0.9600 .
C26 C27 1.513(5) .
C26 H26A 0.9700 .
C26 H26B 0.9700 .
C27 C32 1.382(5) .
C27 C28 1.394(5) .
C28 C29 1.389(6) .
C28 H28 0.9300 .
C29 C30 1.366(6) .
C29 H29 0.9300 .
C30 C31 1.391(6) .
C30 H30 0.9300 .
C31 C32 1.393(6) .
C31 H31 0.9300 .
C32 H32 0.9300 .
C33 H33A 0.9600 .
C33 H33B 0.9600 .
C33 H33C 0.9600 .
C34 H34A 0.9600 .
C34 H34B 0.9600 .
C34 H34C 0.9600 .
C35 H35A 0.9600 .
C35 H35B 0.9600 .
C35 H35C 0.9600 .
C36 C37 1.503(6) .
C36 H36A 0.9700 .
C36 H36B 0.9700 .
C37 C42 1.385(6) .
C37 C38 1.391(6) .
C38 C39 1.381(6) .
C38 H38 0.9300 .
C39 C40 1.368(7) .
C39 H39 0.9300 .
C40 C41 1.378(7) .
C40 H40 0.9300 .
C41 C42 1.381(6) .
C41 H41 0.9300 .
C42 H42 0.9300 .
C43 Cl1 1.748(5) 3
